data_4322700
loop_
_publ_author_name
'Charles G. Young'
'Simon Thomas'
'Robert W. Gable'

_publ_section_title
;
 Halocarbonyltungsten(II) Complexes Containing Tripodal
 Tris(pyrazolyl)borate Ligands
;
_journal_name_full 'Inorganic Chemistry'
_journal_page_first 1299
_journal_page_last 1306
_journal_paper_doi 10.1021/ic970838w
_journal_volume 37
_journal_year 1998
_chemical_formula_sum 'C22 H32 B I N6 O4 W'
_chemical_formula_weight 766.10
_chemical_name_systematic
; 
 ? 
;
_space_group_IT_number 61
_symmetry_cell_setting orthorhombic
_symmetry_space_group_name_Hall '-P 2ac 2ab'
_symmetry_space_group_name_H-M 'P b c a'
_atom_sites_solution_hydrogens geom
_atom_sites_solution_primary direct
_atom_sites_solution_secondary difmap
_audit_creation_method SHELXL
_cell_angle_alpha 90.00
_cell_angle_beta 90.00
_cell_angle_gamma 90.00
_cell_formula_units_Z 8
_cell_length_a 11.779(2)
_cell_length_b 15.975(4)
_cell_length_c 29.476(3)
_cell_measurement_reflns_used 25
_cell_measurement_temperature 293(1)
_cell_measurement_theta_max 14.3
_cell_measurement_theta_min 10.4
_cell_volume 5546.5(18)
_computing_cell_refinement 'CAD-4 Software'
_computing_data_collection 'CAD-4 Software (Enraf-Nonius, 1989)'
_computing_molecular_graphics 'ORTEPII (Johnson, 1976)'
_computing_publication_material SHELXL-93
_computing_structure_refinement 'SHELXL-93 (Sheldrick, 1993)'
_computing_structure_solution 'SHELXS-86 (Sheldrick, 1990)'
_diffrn_ambient_temperature 293(1)
_diffrn_measurement_device 'Enraf-Nonius CAD-4MachS diffractometer'
_diffrn_measurement_method \w:2\q
_diffrn_radiation_monochromator graphite
_diffrn_radiation_source 'fine-focus sealed tube'
_diffrn_radiation_type MoK\a
_diffrn_radiation_wavelength 0.71073
_diffrn_reflns_av_R_equivalents 0.0412
_diffrn_reflns_av_sigmaI/netI 0.0666
_diffrn_reflns_limit_h_max 15
_diffrn_reflns_limit_h_min -1
_diffrn_reflns_limit_k_max 20
_diffrn_reflns_limit_k_min -1
_diffrn_reflns_limit_l_max 38
_diffrn_reflns_limit_l_min -1
_diffrn_reflns_number 7944
_diffrn_reflns_theta_max 27.47
_diffrn_reflns_theta_min 2.21
_diffrn_standards_decay_% 6
_diffrn_standards_interval_time 160
_diffrn_standards_number 3
_exptl_absorpt_coefficient_mu 5.316
_exptl_absorpt_correction_T_max 0.7058
_exptl_absorpt_correction_T_min 0.5703
_exptl_absorpt_correction_type 'Gaussian integration (Sheldrick, 1976)'
_exptl_crystal_colour brown
_exptl_crystal_density_diffrn 1.835
_exptl_crystal_density_meas ?
_exptl_crystal_density_method none
_exptl_crystal_description needle
_exptl_crystal_F_000 2960
_exptl_crystal_size_max 0.14
_exptl_crystal_size_mid 0.10
_exptl_crystal_size_min 0.08
_refine_diff_density_max 1.602
_refine_diff_density_min -1.241
_refine_diff_density_rms 0.140
_refine_ls_extinction_method none
_refine_ls_goodness_of_fit_all 1.031
_refine_ls_goodness_of_fit_obs 1.100
_refine_ls_hydrogen_treatment 'geom, except methanol H-atoms not included'
_refine_ls_matrix_type full
_refine_ls_number_parameters 354
_refine_ls_number_reflns 6341
_refine_ls_number_restraints 8
_refine_ls_restrained_S_all 1.034
_refine_ls_restrained_S_obs 1.100
_refine_ls_R_factor_all 0.0962
_refine_ls_R_factor_obs 0.0379
_refine_ls_shift/esd_max 0.001
_refine_ls_shift/esd_mean 0.000
_refine_ls_structure_factor_coef Fsqd
_refine_ls_weighting_details 'w=1/[\s^2^(Fo^2^)+(0.0433P)^2^+7.3180P] where P=(Fo^2^+2Fc^2^)/3'
_refine_ls_weighting_scheme calc
_refine_ls_wR_factor_all 0.0948
_refine_ls_wR_factor_obs 0.0797
_reflns_number_observed 4083
_reflns_number_total 6346
_reflns_observed_criterion >2sigma(I)
_cod_data_source_file ic970838w_1.cif
_cod_data_source_block '[L^Pr^WI(CO)~3~.CH~3~OH]'
_cod_depositor_comments
;
The following automatic conversions were performed:

'_exptl_crystal_density_meas' value 'Not measured' was changed to '?'
- the value is perceived as not measured.

Automatic conversion script
Id: cif_fix_values 3008 2015-01-20 13:52:24Z robertas 

The following automatic conversions were performed:

'_refine_ls_weighting_scheme' value 'calc
w=1/[\s^2^(Fo^2^)+(0.0433P)^2^+7.3180P] where P=(Fo^2^+2Fc^2^)/3' was
changed to 'calc'. New tag '_refine_ls_weighting_details' was
created. The value of the new tag was set to
'w=1/[\s^2^(Fo^2^)+(0.0433P)^2^+7.3180P] where P=(Fo^2^+2Fc^2^)/3'.

Automatic conversion script
Id: cif_fix_values 3143 2015-03-26 13:38:13Z robertas 
;
_cod_database_code 4322700

loop_
_symmetry_equiv_pos_as_xyz
'x, y, z'
'x+1/2, -y+1/2, -z'
'-x, y+1/2, -z+1/2'
'-x+1/2, -y, z+1/2'
'-x, -y, -z'
'-x-1/2, y-1/2, z'
'x, -y-1/2, z-1/2'
'x-1/2, y, -z-1/2'

loop_
_atom_site_aniso_label
_atom_site_aniso_U_11
_atom_site_aniso_U_22
_atom_site_aniso_U_33
_atom_site_aniso_U_23
_atom_site_aniso_U_13
_atom_site_aniso_U_12
W 0.02865(12) 0.03340(13) 0.03092(12) 0.00227(11) -0.00124(12) -0.00024(12)
I 0.0545(4) 0.0550(4) 0.0584(3) -0.0129(2) -0.0098(3) -0.0105(3)
C1 0.029(3) 0.037(3) 0.052(4) 0.008(3) -0.005(3) -0.002(3)
O1 0.049(3) 0.076(4) 0.039(3) -0.001(2) 0.013(2) 0.001(3)
C2 0.037(4) 0.048(4) 0.043(4) 0.004(3) -0.001(3) 0.004(3)
O2 0.065(4) 0.050(3) 0.075(4) 0.010(3) -0.004(3) 0.004(3)
C3 0.036(4) 0.044(4) 0.050(5) -0.002(3) -0.007(4) 0.003(4)
O3 0.032(4) 0.094(8) 0.080(6) -0.016(5) 0.000(5) 0.013(5)
N11 0.029(3) 0.036(3) 0.039(3) 0.003(2) -0.003(2) 0.003(2)
N12 0.033(3) 0.035(3) 0.048(3) 0.005(2) -0.005(2) -0.002(2)
C11 0.046(4) 0.040(4) 0.059(4) 0.003(3) 0.010(4) -0.010(3)
C12 0.047(4) 0.044(4) 0.058(4) -0.003(3) 0.000(4) -0.012(4)
C13 0.031(4) 0.044(4) 0.046(4) -0.003(3) -0.001(3) 0.003(3)
C14 0.045(4) 0.043(4) 0.059(4) 0.003(3) -0.016(4) -0.007(4)
C15 0.050(5) 0.086(7) 0.098(8) -0.001(6) -0.031(5) -0.001(5)
C16 0.098(9) 0.082(7) 0.048(5) -0.007(5) -0.002(5) -0.012(6)
N21 0.039(3) 0.055(3) 0.034(3) 0.003(2) -0.003(3) 0.004(3)
N22 0.045(4) 0.051(3) 0.035(3) 0.014(2) 0.000(2) 0.000(3)
C21 0.075(6) 0.072(5) 0.037(4) 0.015(4) 0.006(4) 0.001(5)
C22 0.079(6) 0.086(6) 0.039(4) 0.008(4) 0.023(4) 0.004(6)
C23 0.048(4) 0.071(5) 0.033(3) 0.002(3) 0.005(3) 0.005(4)
C24 0.076(6) 0.071(6) 0.044(4) -0.002(4) 0.009(4) 0.017(5)
C25 0.116(11) 0.089(8) 0.065(6) -0.017(5) 0.021(6) 0.016(7)
C26 0.077(7) 0.127(10) 0.070(6) 0.020(7) 0.028(6) 0.047(7)
N31 0.030(3) 0.034(3) 0.046(3) 0.008(2) -0.003(2) 0.003(2)
N32 0.038(3) 0.042(3) 0.048(3) 0.009(3) -0.008(3) 0.001(3)
C31 0.044(4) 0.054(4) 0.061(4) 0.013(4) -0.011(4) 0.013(4)
C32 0.031(4) 0.057(4) 0.066(5) 0.005(4) -0.003(4) 0.010(4)
C33 0.034(4) 0.044(4) 0.042(4) -0.005(3) -0.003(3) -0.004(3)
C34 0.033(4) 0.060(5) 0.056(4) 0.014(4) 0.000(3) -0.002(4)
C35 0.061(6) 0.088(7) 0.073(6) 0.006(5) 0.023(5) 0.013(6)
C36 0.045(5) 0.082(6) 0.093(7) -0.004(5) -0.010(5) -0.028(5)
B 0.043(5) 0.041(4) 0.053(5) 0.014(4) -0.006(4) -0.002(4)

loop_
_atom_site_label
_atom_site_type_symbol
_atom_site_fract_x
_atom_site_fract_y
_atom_site_fract_z
_atom_site_U_iso_or_equiv
_atom_site_thermal_displace_type
_atom_site_occupancy
_atom_site_calc_flag
_atom_site_refinement_flags
_atom_site_disorder_group
W W 0.02796(2) 0.298993(15) 0.393073(8) 0.03099(8) Uani 1 d D .
I I -0.08907(8) 0.17825(5) 0.33945(2) 0.0560(2) Uani 0.920(2) d PD 1
IA I 0.2640(6) 0.2661(16) 0.4066(9) 0.070(4) Uiso 0.080(2) d PD 2
C1 C -0.0331(6) 0.3040(4) 0.4558(2) 0.0393(14) Uani 1 d . .
O1 O -0.0691(4) 0.3086(3) 0.4907(2) 0.0548(13) Uani 1 d . .
C2 C 0.0397(6) 0.1870(4) 0.4203(2) 0.043(2) Uani 1 d . .
O2 O 0.0535(5) 0.1229(3) 0.4384(2) 0.0632(15) Uani 1 d . .
C3 C 0.1902(4) 0.2714(5) 0.4034(3) 0.043(2) Uani 0.920(2) d PD 1
O3 O 0.2832(5) 0.2575(12) 0.4076(6) 0.068(3) Uani 0.920(2) d PD 1
C3A C -0.0576(59) 0.2082(28) 0.3618(6) 0.043 Uiso 0.080(2) d PD 2
O3A O -0.1058(98) 0.1640(62) 0.3394(5) 0.067 Uiso 0.080(2) d PD 2
N11 N 0.0928(4) 0.4253(3) 0.4113(2) 0.0345(11) Uani 1 d . .
N12 N 0.0711(5) 0.4896(3) 0.3815(2) 0.0385(12) Uani 1 d . .
C11 C 0.1194(6) 0.5592(4) 0.3967(2) 0.048(2) Uani 1 d . .
H11 H 0.1166(6) 0.6111(4) 0.3825(2) 0.028(16) Uiso 1 calc R .
C12 C 0.1742(6) 0.5425(4) 0.4370(3) 0.050(2) Uani 1 d . .
H12 H 0.2148(6) 0.5800(4) 0.4549(3) 0.092(30) Uiso 1 calc R .
C13 C 0.1564(6) 0.4582(4) 0.4453(2) 0.040(2) Uani 1 d . .
C14 C 0.1979(6) 0.4102(4) 0.4856(2) 0.049(2) Uani 1 d . .
H14 H 0.1742(6) 0.3517(4) 0.4823(2) 0.035(17) Uiso 1 calc R .
C15 C 0.3287(7) 0.4131(7) 0.4881(4) 0.078(3) Uani 1 d . .
H15A H 0.3539(8) 0.3835(32) 0.5146(12) 0.205(67) Uiso 1 calc R .
H15B H 0.3534(7) 0.4703(7) 0.4898(20) 0.074(27) Uiso 1 calc R .
H15C H 0.3601(7) 0.3873(33) 0.4615(10) 0.101(38) Uiso 1 calc R .
C16 C 0.1464(10) 0.4450(6) 0.5292(3) 0.076(3) Uani 1 d . .
H16A H 0.1699(39) 0.5021(13) 0.5332(10) 0.097(34) Uiso 1 calc R .
H16B H 0.1719(38) 0.4123(23) 0.5546(3) 0.132(43) Uiso 1 calc R .
H16C H 0.0651(10) 0.4425(31) 0.5274(8) 0.066(29) Uiso 1 calc R .
N21 N 0.0895(5) 0.3344(4) 0.3234(2) 0.0424(13) Uani 1 d . .
N22 N 0.0602(5) 0.4132(4) 0.3078(2) 0.0436(14) Uani 1 d . .
C21 C 0.1015(7) 0.4223(5) 0.2657(2) 0.061(2) Uani 1 d . .
H21 H 0.0936(7) 0.4697(5) 0.2477(2) 0.051(20) Uiso 1 calc R .
C22 C 0.1569(8) 0.3511(6) 0.2537(3) 0.068(2) Uani 1 d . .
H22 H 0.1934(8) 0.3407(6) 0.2262(3) 0.046(19) Uiso 1 calc R .
C23 C 0.1483(6) 0.2963(5) 0.2907(2) 0.051(2) Uani 1 d . .
C24 C 0.2011(8) 0.2122(5) 0.2945(3) 0.064(2) Uani 1 d . .
H24 H 0.1765(8) 0.1873(5) 0.3232(3) 0.053(21) Uiso 1 calc R .
C25 C 0.1606(11) 0.1549(7) 0.2558(3) 0.090(3) Uani 1 d . .
H25A H 0.0795(12) 0.1497(26) 0.2570(11) 0.128(49) Uiso 1 calc R .
H25B H 0.1947(35) 0.1007(11) 0.2590(10) 0.068(27) Uiso 1 calc R .
H25C H 0.1823(39) 0.1787(17) 0.2272(3) 0.056(23) Uiso 1 calc R .
C26 C 0.3293(8) 0.2185(7) 0.2953(4) 0.091(3) Uani 1 d . .
H26A H 0.3616(8) 0.1634(7) 0.2952(19) 0.101(36) Uiso 1 calc R .
H26B H 0.3528(9) 0.2478(32) 0.3221(10) 0.173(60) Uiso 1 calc R .
H26C H 0.3549(9) 0.2485(31) 0.2690(11) 0.057(22) Uiso 1 calc R .
N31 N -0.1296(4) 0.3717(3) 0.3759(2) 0.0367(12) Uani 1 d . .
N32 N -0.1167(5) 0.4443(3) 0.3517(2) 0.0428(14) Uani 1 d . .
C31 C -0.2173(6) 0.4809(5) 0.3462(3) 0.053(2) Uani 1 d . .
H31 H -0.2303(6) 0.5309(5) 0.3308(3) 0.054(21) Uiso 1 calc R .
C32 C -0.2981(6) 0.4334(5) 0.3667(3) 0.051(2) Uani 1 d . .
H32 H -0.3754(6) 0.4447(5) 0.3683(3) 0.071(25) Uiso 1 calc R .
C33 C -0.2420(6) 0.3641(4) 0.3849(2) 0.040(2) Uani 1 d . .
C34 C -0.2955(6) 0.2939(5) 0.4108(2) 0.050(2) Uani 1 d . .
H34 H -0.2368(6) 0.2521(5) 0.4173(2) 0.046(19) Uiso 1 calc R .
C35 C -0.3432(9) 0.3262(7) 0.4565(3) 0.074(3) Uani 1 d . .
H35A H -0.2842(17) 0.3544(38) 0.4729(11) 0.213(76) Uiso 1 calc R .
H35B H -0.3706(53) 0.2798(7) 0.4740(10) 0.158(54) Uiso 1 calc R .
H35C H -0.4045(38) 0.3645(32) 0.4508(3) 0.069(25) Uiso 1 calc R .
C36 C -0.3880(7) 0.2521(6) 0.3829(3) 0.073(3) Uani 1 d . .
H36A H -0.4181(30) 0.2053(20) 0.3994(8) 0.082(29) Uiso 1 calc R .
H36B H -0.3567(12) 0.2330(28) 0.3547(8) 0.060(25) Uiso 1 calc R .
H36C H -0.4476(21) 0.2916(11) 0.3770(15) 0.077(29) Uiso 1 calc R .
B B 0.0001(7) 0.4767(5) 0.3382(3) 0.046(2) Uani 1 d . .
H(B) H -0.0133(58) 0.5323(44) 0.3195(23) 0.058(21) Uiso 1 d . .
O4 O -0.1246(14) 0.4631(10) 0.1689(6) 0.249(7) Uiso 1 d . .
C4 C -0.0968(18) 0.4503(12) 0.1284(7) 0.194(8) Uiso 1 d . .

loop_
_atom_type_symbol
_atom_type_description
_atom_type_scat_dispersion_real
_atom_type_scat_dispersion_imag
_atom_type_scat_source
C C 0.0033 0.0016 'International Tables Vol C Tables 4.2.6.8 and 6.1.1.4'
H H 0.0000 0.0000 'International Tables Vol C Tables 4.2.6.8 and 6.1.1.4'
B B 0.0013 0.0007 'International Tables Vol C Tables 4.2.6.8 and 6.1.1.4'
N N 0.0061 0.0033 'International Tables Vol C Tables 4.2.6.8 and 6.1.1.4'
O O 0.0106 0.0060 'International Tables Vol C Tables 4.2.6.8 and 6.1.1.4'
I I -0.4742 1.8119 'International Tables Vol C Tables 4.2.6.8 and 6.1.1.4'
W W -0.8490 6.8722 'International Tables Vol C Tables 4.2.6.8 and 6.1.1.4'

loop_
_geom_angle_atom_site_label_1
_geom_angle_atom_site_label_2
_geom_angle_atom_site_label_3
_geom_angle
_geom_angle_site_symmetry_1
_geom_angle_site_symmetry_3
_geom_angle_publ_flag
C2 W C3 70.6(3) . . ?
C2 W C1 71.5(3) . . ?
C3 W C1 102.4(3) . . ?
C2 W C3A 64.0(14) . . ?
C1 W C3A 106.1(12) . . ?
C2 W N11 134.7(2) . . ?
C3 W N11 80.4(3) . . ?
C1 W N11 82.1(2) . . ?
C3A W N11 161.1(16) . . ?
C2 W N31 128.3(2) . . ?
C3 W N31 160.8(3) . . ?
C1 W N31 83.7(2) . . ?
C3A W N31 81.6(23) . . ?
N11 W N31 82.5(2) . . ?
C2 W N21 125.3(2) . . ?
C3 W N21 83.4(3) . . ?
C1 W N21 163.0(2) . . ?
C3A W N21 85.6(8) . . ?
N11 W N21 83.2(2) . . ?
N31 W N21 86.0(2) . . ?
C2 W I 69.1(2) . . ?
C3 W I 113.6(2) . . ?
C1 W I 111.6(2) . . ?
N11 W I 156.14(13) . . ?
N31 W I 79.94(14) . . ?
N21 W I 79.61(14) . . ?
C2 W IA 73.0(5) . . ?
C1 W IA 103.3(6) . . ?
C3A W IA 115.0(24) . . ?
N11 W IA 78.4(6) . . ?
N31 W IA 158.5(5) . . ?
N21 W IA 82.0(5) . . ?
O1 C1 W 178.1(6) . . ?
O2 C2 W 174.7(6) . . ?
O3 C3 W 177.2(10) . . ?
O3A C3A W 170.9(44) . . ?
C13 N11 N12 106.6(5) . . ?
C13 N11 W 136.0(4) . . ?
N12 N11 W 117.3(4) . . ?
C11 N12 N11 109.2(5) . . ?
C11 N12 B 128.7(6) . . ?
N11 N12 B 122.1(5) . . ?
N12 C11 C12 109.3(6) . . ?
N12 C11 H11 125.4(4) . . ?
C12 C11 H11 125.4(4) . . ?
C11 C12 C13 105.7(7) . . ?
C11 C12 H12 127.2(4) . . ?
C13 C12 H12 127.2(4) . . ?
N11 C13 C12 109.3(6) . . ?
N11 C13 C14 124.6(6) . . ?
C12 C13 C14 126.1(7) . . ?
C13 C14 C16 110.6(7) . . ?
C13 C14 C15 110.4(7) . . ?
C16 C14 C15 110.2(7) . . ?
C13 C14 H14 108.5(4) . . ?
C16 C14 H14 108.5(5) . . ?
C15 C14 H14 108.5(5) . . ?
C14 C15 H15A 109.5(5) . . ?
C14 C15 H15B 109.5(5) . . ?
H15A C15 H15B 109.5 . . ?
C14 C15 H15C 109.5(5) . . ?
H15A C15 H15C 109.5 . . ?
H15B C15 H15C 109.5 . . ?
C14 C16 H16A 109.5(5) . . ?
C14 C16 H16B 109.5(5) . . ?
H16A C16 H16B 109.5 . . ?
C14 C16 H16C 109.5(5) . . ?
H16A C16 H16C 109.5 . . ?
H16B C16 H16C 109.5 . . ?
C23 N21 N22 107.6(5) . . ?
C23 N21 W 135.4(5) . . ?
N22 N21 W 116.9(4) . . ?
C21 N22 N21 108.5(6) . . ?
C21 N22 B 129.7(6) . . ?
N21 N22 B 121.6(5) . . ?
N22 C21 C22 109.0(7) . . ?
N22 C21 H21 125.5(5) . . ?
C22 C21 H21 125.5(4) . . ?
C21 C22 C23 106.5(7) . . ?
C21 C22 H22 126.7(4) . . ?
C23 C22 H22 126.7(5) . . ?
N21 C23 C22 108.4(7) . . ?
N21 C23 C24 125.2(6) . . ?
C22 C23 C24 126.3(7) . . ?
C23 C24 C26 111.0(8) . . ?
C23 C24 C25 110.7(8) . . ?
C26 C24 C25 111.2(8) . . ?
C23 C24 H24 107.9(4) . . ?
C26 C24 H24 107.9(5) . . ?
C25 C24 H24 107.9(5) . . ?
C24 C25 H25A 109.5(6) . . ?
C24 C25 H25B 109.5(5) . . ?
H25A C25 H25B 109.5 . . ?
C24 C25 H25C 109.5(5) . . ?
H25A C25 H25C 109.5 . . ?
H25B C25 H25C 109.5 . . ?
C24 C26 H26A 109.5(6) . . ?
C24 C26 H26B 109.5(5) . . ?
H26A C26 H26B 109.5 . . ?
C24 C26 H26C 109.5(5) . . ?
H26A C26 H26C 109.5 . . ?
H26B C26 H26C 109.5 . . ?
C33 N31 N32 106.6(5) . . ?
C33 N31 W 135.8(4) . . ?
N32 N31 W 117.6(4) . . ?
C31 N32 N31 109.6(6) . . ?
C31 N32 B 128.6(6) . . ?
N31 N32 B 121.7(5) . . ?
N32 C31 C32 108.9(7) . . ?
N32 C31 H31 125.6(4) . . ?
C32 C31 H31 125.6(4) . . ?
C31 C32 C33 106.4(7) . . ?
C31 C32 H32 126.8(4) . . ?
C33 C32 H32 126.8(4) . . ?
N31 C33 C32 108.4(6) . . ?
N31 C33 C34 125.3(6) . . ?
C32 C33 C34 126.2(7) . . ?
C33 C34 C36 110.8(6) . . ?
C33 C34 C35 110.3(7) . . ?
C36 C34 C35 110.9(7) . . ?
C33 C34 H34 108.2(4) . . ?
C36 C34 H34 108.2(5) . . ?
C35 C34 H34 108.2(5) . . ?
C34 C35 H35A 109.5(5) . . ?
C34 C35 H35B 109.5(5) . . ?
H35A C35 H35B 109.5 . . ?
C34 C35 H35C 109.5(5) . . ?
H35A C35 H35C 109.5 . . ?
H35B C35 H35C 109.5 . . ?
C34 C36 H36A 109.5(5) . . ?
C34 C36 H36B 109.5(5) . . ?
H36A C36 H36B 109.5 . . ?
C34 C36 H36C 109.5(5) . . ?
H36A C36 H36C 109.5 . . ?
H36B C36 H36C 109.5 . . ?
N32 B N22 110.3(6) . . ?
N32 B N12 108.6(6) . . ?
N22 B N12 108.9(6) . . ?
N32 B H(B) 106.7(38) . . ?
N22 B H(B) 108.7(38) . . ?
N12 B H(B) 113.6(38) . . ?

loop_
_geom_bond_atom_site_label_1
_geom_bond_atom_site_label_2
_geom_bond_distance
_geom_bond_site_symmetry_2
_geom_bond_publ_flag
W C2 1.965(7) . ?
W C3 1.985(4) . ?
W C1 1.985(7) . ?
W C3A 1.993(5) . ?
W N11 2.224(5) . ?
W N31 2.248(5) . ?
W N21 2.250(5) . ?
W I 2.8494(7) . ?
W IA 2.857(5) . ?
C1 O1 1.116(8) . ?
C2 O2 1.167(8) . ?
C3 O3 1.124(4) . ?
C3A O3A 1.120(5) . ?
N11 C13 1.357(8) . ?
N11 N12 1.375(7) . ?
N12 C11 1.328(8) . ?
N12 B 1.540(10) . ?
C11 C12 1.377(10) . ?
C11 H11 0.93 . ?
C12 C13 1.384(9) . ?
C12 H12 0.93 . ?
C13 C14 1.496(9) . ?
C14 C16 1.527(10) . ?
C14 C15 1.543(10) . ?
C14 H14 0.98 . ?
C15 H15A 0.96 . ?
C15 H15B 0.96 . ?
C15 H15C 0.96 . ?
C16 H16A 0.96 . ?
C16 H16B 0.96 . ?
C16 H16C 0.96 . ?
N21 C23 1.335(9) . ?
N21 N22 1.384(7) . ?
N22 C21 1.340(8) . ?
N22 B 1.529(10) . ?
C21 C22 1.359(11) . ?
C21 H21 0.93 . ?
C22 C23 1.403(10) . ?
C22 H22 0.93 . ?
C23 C24 1.484(10) . ?
C24 C26 1.514(13) . ?
C24 C25 1.538(12) . ?
C24 H24 0.98 . ?
C25 H25A 0.96 . ?
C25 H25B 0.96 . ?
C25 H25C 0.96 . ?
C26 H26A 0.96 . ?
C26 H26B 0.96 . ?
C26 H26C 0.96 . ?
N31 C33 1.355(8) . ?
N31 N32 1.370(7) . ?
N32 C31 1.332(9) . ?
N32 B 1.522(10) . ?
C31 C32 1.359(10) . ?
C31 H31 0.93 . ?
C32 C33 1.395(9) . ?
C32 H32 0.93 . ?
C33 C34 1.497(9) . ?
C34 C36 1.519(10) . ?
C34 C35 1.547(11) . ?
C34 H34 0.98 . ?
C35 H35A 0.96 . ?
C35 H35B 0.96 . ?
C35 H35C 0.96 . ?
C36 H36A 0.96 . ?
C36 H36B 0.96 . ?
C36 H36C 0.96 . ?
B H(B) 1.06(7) . ?
O4 C4 1.25(2) . ?

loop_
_geom_torsion_atom_site_label_1
_geom_torsion_atom_site_label_2
_geom_torsion_atom_site_label_3
_geom_torsion_atom_site_label_4
_geom_torsion
_geom_torsion_site_symmetry_1
_geom_torsion_site_symmetry_2
_geom_torsion_site_symmetry_3
_geom_torsion_site_symmetry_4
_geom_torsion_publ_flag
C2 W C1 O1 -155.1(183) . . . . ?
C3 W C1 O1 140.5(182) . . . . ?
C3A W C1 O1 -100.4(184) . . . . ?
N11 W C1 O1 62.2(183) . . . . ?
N31 W C1 O1 -21.1(183) . . . . ?
N21 W C1 O1 31.9(187) . . . . ?
I W C1 O1 -97.6(183) . . . . ?
IA W C1 O1 138.2(182) . . . . ?
C3 W C2 O2 37.5(69) . . . . ?
C1 W C2 O2 -73.6(69) . . . . ?
C3A W C2 O2 167.1(74) . . . . ?
N11 W C2 O2 -15.9(71) . . . . ?
N31 W C2 O2 -139.2(69) . . . . ?
N21 W C2 O2 103.9(69) . . . . ?
I W C2 O2 163.5(70) . . . . ?
IA W C2 O2 37.3(69) . . . . ?
C2 W C3 O3 146.5(216) . . . . ?
C1 W C3 O3 -148.5(216) . . . . ?
C3A W C3 O3 97.6(216) . . . . ?
N11 W C3 O3 -68.9(216) . . . . ?
N31 W C3 O3 -41.6(218) . . . . ?
N21 W C3 O3 15.3(216) . . . . ?
I W C3 O3 90.9(216) . . . . ?
IA W C3 O3 -37.4(326) . . . . ?
C2 W C3A O3A -161.3(642) . . . . ?
C3 W C3A O3A -109.1(635) . . . . ?
C1 W C3A O3A 139.3(631) . . . . ?
N11 W C3A O3A 25.4(674) . . . . ?
N31 W C3A O3A 58.4(635) . . . . ?
N21 W C3A O3A -28.2(634) . . . . ?
I W C3A O3A -15.2(502) . . . . ?
IA W C3A O3A -107.2(635) . . . . ?
C2 W N11 C13 0.0(8) . . . . ?
C3 W N11 C13 -50.2(6) . . . . ?
C1 W N11 C13 53.9(6) . . . . ?
C3A W N11 C13 171.4(56) . . . . ?
N31 W N11 C13 138.6(6) . . . . ?
N21 W N11 C13 -134.6(6) . . . . ?
I W N11 C13 -178.7(4) . . . . ?
IA W N11 C13 -51.4(8) . . . . ?
C2 W N11 N12 176.5(4) . . . . ?
C3 W N11 N12 126.3(5) . . . . ?
C1 W N11 N12 -129.5(5) . . . . ?
C3A W N11 N12 -12.0(57) . . . . ?
N31 W N11 N12 -44.9(4) . . . . ?
N21 W N11 N12 41.9(4) . . . . ?
I W N11 N12 -2.2(7) . . . . ?
IA W N11 N12 125.1(7) . . . . ?
C13 N11 N12 C11 -0.1(7) . . . . ?
W N11 N12 C11 -177.6(4) . . . . ?
C13 N11 N12 B -179.7(6) . . . . ?
W N11 N12 B 2.8(8) . . . . ?
N11 N12 C11 C12 0.1(8) . . . . ?
B N12 C11 C12 179.6(7) . . . . ?
N12 C11 C12 C13 0.0(8) . . . . ?
N12 N11 C13 C12 0.1(7) . . . . ?
W N11 C13 C12 176.9(5) . . . . ?
N12 N11 C13 C14 179.0(6) . . . . ?
W N11 C13 C14 -4.2(10) . . . . ?
C11 C12 C13 N11 -0.1(8) . . . . ?
C11 C12 C13 C14 -179.0(7) . . . . ?
N11 C13 C14 C16 -116.5(8) . . . . ?
C12 C13 C14 C16 62.2(10) . . . . ?
N11 C13 C14 C15 121.2(8) . . . . ?
C12 C13 C14 C15 -60.1(10) . . . . ?
C2 W N21 C23 -6.5(8) . . . . ?
C3 W N21 C23 54.1(7) . . . . ?
C1 W N21 C23 165.4(8) . . . . ?
C3A W N21 C23 -60.1(24) . . . . ?
N11 W N21 C23 135.2(7) . . . . ?
N31 W N21 C23 -141.9(7) . . . . ?
I W N21 C23 -61.5(7) . . . . ?
IA W N21 C23 56.0(9) . . . . ?
C2 W N21 N22 171.5(4) . . . . ?
C3 W N21 N22 -128.0(5) . . . . ?
C1 W N21 N22 -16.6(11) . . . . ?
C3A W N21 N22 117.9(23) . . . . ?
N11 W N21 N22 -46.9(4) . . . . ?
N31 W N21 N22 36.0(4) . . . . ?
I W N21 N22 116.5(4) . . . . ?
IA W N21 N22 -126.0(7) . . . . ?
C23 N21 N22 C21 -0.1(8) . . . . ?
W N21 N22 C21 -178.6(5) . . . . ?
C23 N21 N22 B -175.0(6) . . . . ?
W N21 N22 B 6.5(8) . . . . ?
N21 N22 C21 C22 0.1(9) . . . . ?
B N22 C21 C22 174.5(7) . . . . ?
N22 C21 C22 C23 -0.1(10) . . . . ?
N22 N21 C23 C22 0.0(9) . . . . ?
W N21 C23 C22 178.1(6) . . . . ?
N22 N21 C23 C24 176.6(7) . . . . ?
W N21 C23 C24 -5.3(12) . . . . ?
C21 C22 C23 N21 0.1(10) . . . . ?
C21 C22 C23 C24 -176.5(8) . . . . ?
N21 C23 C24 C26 -110.7(9) . . . . ?
C22 C23 C24 C26 65.3(11) . . . . ?
N21 C23 C24 C25 125.4(9) . . . . ?
C22 C23 C24 C25 -58.6(12) . . . . ?
C2 W N31 C33 11.2(7) . . . . ?
C3 W N31 C33 -159.1(8) . . . . ?
C1 W N31 C33 -49.2(6) . . . . ?
C3A W N31 C33 58.2(11) . . . . ?
N11 W N31 C33 -132.0(6) . . . . ?
N21 W N31 C33 144.3(6) . . . . ?
I W N31 C33 64.2(6) . . . . ?
IA W N31 C33 -159.6(16) . . . . ?
C2 W N31 N32 -171.8(4) . . . . ?
C3 W N31 N32 17.9(10) . . . . ?
C1 W N31 N32 127.9(5) . . . . ?
C3A W N31 N32 -124.7(10) . . . . ?
N11 W N31 N32 45.0(4) . . . . ?
N21 W N31 N32 -38.6(4) . . . . ?
I W N31 N32 -118.7(4) . . . . ?
IA W N31 N32 17.5(17) . . . . ?
C33 N31 N32 C31 0.4(7) . . . . ?
W N31 N32 C31 -177.4(5) . . . . ?
C33 N31 N32 B 175.9(6) . . . . ?
W N31 N32 B -2.0(8) . . . . ?
N31 N32 C31 C32 0.2(8) . . . . ?
B N32 C31 C32 -174.8(7) . . . . ?
N32 C31 C32 C33 -0.8(8) . . . . ?
N32 N31 C33 C32 -0.9(7) . . . . ?
W N31 C33 C32 176.4(5) . . . . ?
N32 N31 C33 C34 -179.8(6) . . . . ?
W N31 C33 C34 -2.6(10) . . . . ?
C31 C32 C33 N31 1.1(8) . . . . ?
C31 C32 C33 C34 180.0(7) . . . . ?
N31 C33 C34 C36 -124.1(8) . . . . ?
C32 C33 C34 C36 57.1(10) . . . . ?
N31 C33 C34 C35 112.7(8) . . . . ?
C32 C33 C34 C35 -66.1(9) . . . . ?
C31 N32 B N22 -124.6(7) . . . . ?
N31 N32 B N22 61.0(8) . . . . ?
C31 N32 B N12 116.2(8) . . . . ?
N31 N32 B N12 -58.3(8) . . . . ?
C21 N22 B N32 122.4(8) . . . . ?
N21 N22 B N32 -63.8(8) . . . . ?
C21 N22 B N12 -118.6(8) . . . . ?
N21 N22 B N12 55.2(8) . . . . ?
C11 N12 B N32 -121.2(7) . . . . ?
N11 N12 B N32 58.3(8) . . . . ?
C11 N12 B N22 118.7(7) . . . . ?
N11 N12 B N22 -61.8(8) . . . . ?
